data_7126147
loop_
_publ_author_name
'Hossain, Munshi Sahid'
'Rahaman, Sk Atiur'
'Hatai, Joydev'
'Saha, Monochura'
'Bandyopadhyay, Subhajit'

_publ_section_title
;
 Switching the recognition ability of a photoswitchable receptor towards
 phosphorylated anions.
;
_journal_issue 30
_journal_name_full 'Chemical communications (Cambridge, England)'
_journal_page_first 4172
_journal_page_last 4175
_journal_paper_doi 10.1039/d0cc00926a
_journal_volume 56
_journal_year 2020
_chemical_formula_moiety '0.12(C22 H21 N3 O2)'
_chemical_formula_sum 'C H N O'
_chemical_formula_weight 43.03
_space_group_crystal_system monoclinic
_space_group_IT_number 4
_space_group_name_Hall 'P 2yb'
_space_group_name_H-M_alt 'P 1 21 1'
_atom_sites_solution_hydrogens geom
_atom_sites_solution_primary dual
_audit_creation_date 2018-05-28
_audit_creation_method
;
Olex2 1.2
(compiled 2018.04.26 svn.r3504 for OlexSys, GUI svn.r5492)
;
_audit_update_record
;
2019-07-17 deposited with the CCDC.	2020-03-04 downloaded from the CCDC.
;
_cell_angle_alpha 90
_cell_angle_beta 104.466(9)
_cell_angle_gamma 90
_cell_formula_units_Z 17
_cell_length_a 14.2375(10)
_cell_length_b 4.3802(3)
_cell_length_c 15.0293(14)
_cell_measurement_reflns_used 1438
_cell_measurement_temperature 100.03(11)
_cell_measurement_theta_max 26.1720
_cell_measurement_theta_min 2.2520
_cell_volume 907.56(13)
_computing_cell_refinement
;
CrysAlisPro, Agilent Technologies,
Version 1.171.37.34 (release 22-05-2014 CrysAlis171 .NET)
(compiled May 22 2014,16:03:01)
;
_computing_data_collection
;
CrysAlisPro, Agilent Technologies,
Version 1.171.37.34 (release 22-05-2014 CrysAlis171 .NET)
(compiled May 22 2014,16:03:01)
;
_computing_data_reduction
;
CrysAlisPro, Agilent Technologies,
Version 1.171.37.34 (release 22-05-2014 CrysAlis171 .NET)
(compiled May 22 2014,16:03:01)
;
_computing_molecular_graphics 'Olex2 (Dolomanov et al., 2009)'
_computing_publication_material 'Olex2 (Dolomanov et al., 2009)'
_computing_structure_refinement 'ShelXL (Sheldrick, 2015)'
_computing_structure_solution 'ShelXT (Sheldrick, 2015)'
_diffrn_ambient_environment N~2~
_diffrn_ambient_temperature 100.03(11)
_diffrn_detector 'CCD plate'
_diffrn_detector_area_resol_mean 7.9580
_diffrn_detector_type Eos
_diffrn_measured_fraction_theta_full 0.999
_diffrn_measured_fraction_theta_max 0.999
_diffrn_measurement_details
;
#__ type_ start__ end____ width___ exp.time_
  1 omega -122.00  -55.00   1.0000   40.0000
omega____ theta____ kappa____ phi______ frames
    -      -25.6054  178.0000  -30.0000 67

#__ type_ start__ end____ width___ exp.time_
  2 omega  -11.00  104.00   1.0000   40.0000
omega____ theta____ kappa____ phi______ frames
    -       27.0898   57.0000   60.0000 115

#__ type_ start__ end____ width___ exp.time_
  3 omega  -50.00   65.00   1.0000   40.0000
omega____ theta____ kappa____ phi______ frames
    -       27.0898  -57.0000  -90.0000 115

#__ type_ start__ end____ width___ exp.time_
  4 omega  -11.00   25.00   1.0000   40.0000
omega____ theta____ kappa____ phi______ frames
    -       27.0898   57.0000  -90.0000 36
;
_diffrn_measurement_device 'four-circle diffractometer'
_diffrn_measurement_device_type 'SuperNova, Dual, Cu at zero, Eos'
_diffrn_measurement_method '\w scans'
_diffrn_orient_matrix_UB_11 0.0065735000
_diffrn_orient_matrix_UB_12 0.0483792000
_diffrn_orient_matrix_UB_13 0.0461816000
_diffrn_orient_matrix_UB_21 -0.0510194000
_diffrn_orient_matrix_UB_22 0.0073908000
_diffrn_orient_matrix_UB_23 -0.0064180000
_diffrn_orient_matrix_UB_31 -0.0003894000
_diffrn_orient_matrix_UB_32 -0.1544492000
_diffrn_orient_matrix_UB_33 0.0141284000
_diffrn_radiation_monochromator mirror
_diffrn_radiation_probe x-ray
_diffrn_radiation_type MoK\a
_diffrn_radiation_wavelength 0.71073
_diffrn_reflns_av_R_equivalents 0.0252
_diffrn_reflns_av_unetI/netI 0.0534
_diffrn_reflns_Laue_measured_fraction_full 0.999
_diffrn_reflns_Laue_measured_fraction_max 0.999
_diffrn_reflns_limit_h_max 16
_diffrn_reflns_limit_h_min -15
_diffrn_reflns_limit_k_max 5
_diffrn_reflns_limit_k_min -5
_diffrn_reflns_limit_l_max 17
_diffrn_reflns_limit_l_min -17
_diffrn_reflns_number 3796
_diffrn_reflns_point_group_measured_fraction_full 0.867
_diffrn_reflns_point_group_measured_fraction_max 0.867
_diffrn_reflns_theta_full 24.704
_diffrn_reflns_theta_max 24.704
_diffrn_reflns_theta_min 1.763
_diffrn_source 'SuperNova (Mo) X-ray Source'
_exptl_absorpt_coefficient_mu 0.120
_exptl_absorpt_correction_T_max 1.00000
_exptl_absorpt_correction_T_min 0.85052
_exptl_absorpt_correction_type multi-scan
_exptl_absorpt_process_details
;
CrysAlisPro, Agilent Technologies,
Version 1.171.37.34 (release 22-05-2014 CrysAlis171 .NET)
(compiled May 22 2014,16:03:01)
Empirical absorption correction using spherical harmonics,
 implemented in SCALE3 ABSPACK scaling algorithm.
;
_exptl_crystal_colour Red
_exptl_crystal_density_diffrn 1.338
_exptl_crystal_description plate
_exptl_crystal_F_000 374
_exptl_crystal_size_max 0.21
_exptl_crystal_size_mid 0.16
_exptl_crystal_size_min 0.1
_refine_diff_density_max 0.344
_refine_diff_density_min -0.205
_refine_diff_density_rms 0.051
_refine_ls_abs_structure_details
;
 Flack x determined using 703 quotients [(I+)-(I-)]/[(I+)+(I-)]
 (Parsons, Flack and Wagner, Acta Cryst. B69 (2013) 249-259).
;
_refine_ls_abs_structure_Flack -0.4(10)
_refine_ls_extinction_method none
_refine_ls_goodness_of_fit_ref 1.097
_refine_ls_hydrogen_treatment constr
_refine_ls_matrix_type full
_refine_ls_number_parameters 245
_refine_ls_number_reflns 2693
_refine_ls_number_restraints 1
_refine_ls_restrained_S_all 1.097
_refine_ls_R_factor_all 0.0644
_refine_ls_R_factor_gt 0.0553
_refine_ls_shift/su_max 0.001
_refine_ls_shift/su_mean 0.000
_refine_ls_structure_factor_coef Fsqd
_refine_ls_weighting_details 'w=1/[\s^2^(Fo^2^)+(0.0496P)^2^+0.4593P] where P=(Fo^2^+2Fc^2^)/3'
_refine_ls_weighting_scheme calc
_refine_ls_wR_factor_gt 0.1231
_refine_ls_wR_factor_ref 0.1287
_reflns_Friedel_coverage 0.516
_reflns_Friedel_fraction_full 0.691
_reflns_Friedel_fraction_max 0.691
_reflns_number_gt 2358
_reflns_number_total 2693
_reflns_threshold_expression 'I > 2\s(I)'
_cod_data_source_file d0cc00926a2.cif
_cod_data_source_block msh098at
_cod_depositor_comments 'Adding full bibliography for 7126147--7126148.cif.'
_cod_database_code 7126147
_shelx_shelxl_version_number 2014/7
_chemical_oxdiff_formula 'C H N O'
_shelx_space_group_comment
;
The symmetry employed for this shelxl refinement is uniquely defined
by the following loop, which should always be used as a source of
symmetry information in preference to the above space-group names.
They are only intended as comments.
;
_reflns_odcompleteness_completeness 99.65
_reflns_odcompleteness_iscentric 1
_reflns_odcompleteness_theta 25.63
_olex2_refinement_description
;
1. Fixed Uiso
 At 1.2 times of:
  All C(H) groups, All C(H,H) groups
 At 1.5 times of:
  All C(H,H,H) groups
2.a Secondary CH2 refined with riding coordinates:
 C00F(H00A,H00B), C00G(H00C,H00F), C00H(H00G,H00H), C00J(H00I,H00J)
2.b Aromatic/amide H refined with riding coordinates:
 C007(H007), C008(H008), C00D(H00D), C00E(H00E), C00M(H00N), C00N(H00O),
 C00O(H00P), C00P(H00Q), C00Q(H00R), C00R(H00S)
2.c Idealised Me refined as rotating group:
 C00L(H00K,H00L,H00M)
;
_olex2_date_sample_data_collection 2018-05-26
_olex2_submission_special_instructions 'No special instructions were received'

loop_
_space_group_symop_operation_xyz
'x, y, z'
'-x, y+1/2, -z'

loop_
_atom_site_label
_atom_site_type_symbol
_atom_site_fract_x
_atom_site_fract_y
_atom_site_fract_z
_atom_site_U_iso_or_equiv
_atom_site_adp_type
_atom_site_occupancy
_atom_site_site_symmetry_order
_atom_site_calc_flag
_atom_site_refinement_flags_posn
_atom_site_refinement_flags_adp
_atom_site_refinement_flags_occupancy
_atom_site_disorder_assembly
_atom_site_disorder_group
O001 O 0.6160(2) 0.4071(7) 0.08779(18) 0.0222(7) Uani 1 1 d . . . . .
O002 O 0.6045(2) 0.3084(7) 0.46316(18) 0.0241(7) Uani 1 1 d . . . . .
N003 N 0.5253(3) 0.1482(8) 0.2513(2) 0.0206(8) Uani 1 1 d . . . . .
N004 N 0.8108(2) 0.6311(9) 0.3379(3) 0.0265(9) Uani 1 1 d . . . . .
N005 N 0.8691(3) 0.7725(11) 0.3040(3) 0.0380(11) Uani 1 1 d . . . . .
C006 C 0.4908(3) 0.2681(10) 0.1669(3) 0.0213(10) Uani 1 1 d . . . . .
C007 C 0.4105(3) 0.4587(10) 0.1465(3) 0.0213(10) Uani 1 1 d . . . . .
H007 H 0.3873 0.5331 0.0871 0.026 Uiso 1 1 calc R . . . .
C008 C 0.7669(3) 0.5824(11) 0.5701(3) 0.0258(11) Uani 1 1 d . . . . .
H008 H 0.7217 0.4924 0.5971 0.031 Uiso 1 1 calc R . . . .
C009 C 0.4834(3) 0.2311(10) 0.3185(3) 0.0216(10) Uani 1 1 d . . . . .
C00A C 0.3647(3) 0.5383(10) 0.2143(3) 0.0215(10) Uani 1 1 d . . . . .
C00B C 0.7588(3) 0.5444(11) 0.4772(3) 0.0263(11) Uani 1 1 d . . . . .
C00C C 0.7765(3) 0.6025(11) 0.1437(3) 0.0248(10) Uani 1 1 d . . . . .
C00D C 0.4036(3) 0.4227(11) 0.3021(3) 0.0232(10) Uani 1 1 d . . . . .
H00D H 0.3759 0.4744 0.3499 0.028 Uiso 1 1 calc R . . . .
C00E C 0.7805(3) 0.6067(12) 0.0527(3) 0.0308(12) Uani 1 1 d . . . . .
H00E H 0.7293 0.5221 0.0087 0.037 Uiso 1 1 calc R . . . .
C00F C 0.6907(3) 0.4562(12) 0.1707(3) 0.0260(11) Uani 1 1 d . . . . .
H00A H 0.7099 0.2635 0.2017 0.031 Uiso 1 1 calc R . . . .
H00B H 0.6672 0.5894 0.2119 0.031 Uiso 1 1 calc R . . . .
C00G C 0.5459(3) 0.1816(11) 0.0979(3) 0.0243(11) Uani 1 1 d . . . . .
H00C H 0.5791 -0.0103 0.1164 0.029 Uiso 1 1 calc R . . . .
H00F H 0.5004 0.1500 0.0388 0.029 Uiso 1 1 calc R . . . .
C00H C 0.6785(3) 0.3620(12) 0.4167(3) 0.0285(11) Uani 1 1 d . . . . .
H00G H 0.6518 0.4725 0.3601 0.034 Uiso 1 1 calc R . . . .
H00H H 0.7038 0.1688 0.4013 0.034 Uiso 1 1 calc R . . . .
C00I C 0.8559(3) 0.7368(12) 0.2081(3) 0.0329(12) Uani 1 1 d . . . . .
C00J C 0.5301(3) 0.1086(11) 0.4127(3) 0.0266(11) Uani 1 1 d . . . . .
H00I H 0.4809 0.0823 0.4466 0.032 Uiso 1 1 calc R . . . .
H00J H 0.5580 -0.0901 0.4068 0.032 Uiso 1 1 calc R . . . .
C00K C 0.8261(3) 0.6801(12) 0.4366(3) 0.0299(12) Uani 1 1 d . . . . .
C00L C 0.2754(3) 0.7374(11) 0.1937(3) 0.0289(11) Uani 1 1 d . . . . .
H00K H 0.2944 0.9482 0.1961 0.043 Uiso 1 1 calc GR . . . .
H00L H 0.2389 0.7001 0.2384 0.043 Uiso 1 1 calc GR . . . .
H00M H 0.2360 0.6907 0.1335 0.043 Uiso 1 1 calc GR . . . .
C00M C 0.8574(3) 0.7312(14) 0.0242(4) 0.0430(15) Uani 1 1 d . . . . .
H00N H 0.8574 0.7266 -0.0377 0.052 Uiso 1 1 calc R . . . .
C00N C 0.9093(3) 0.8926(13) 0.5812(4) 0.0404(13) Uani 1 1 d . . . . .
H00O H 0.9598 1.0093 0.6161 0.049 Uiso 1 1 calc R . . . .
C00O C 0.8422(3) 0.7542(13) 0.6231(3) 0.0391(13) Uani 1 1 d . . . . .
H00P H 0.8482 0.7776 0.6858 0.047 Uiso 1 1 calc R . . . .
C00P C 0.9002(3) 0.8553(13) 0.4887(3) 0.0380(13) Uani 1 1 d . . . . .
H00Q H 0.9442 0.9488 0.4610 0.046 Uiso 1 1 calc R . . . .
C00Q C 0.9318(4) 0.8666(14) 0.1766(4) 0.0451(15) Uani 1 1 d . . . . .
H00R H 0.9828 0.9597 0.2188 0.054 Uiso 1 1 calc R . . . .
C00R C 0.9332(4) 0.8607(15) 0.0865(4) 0.0502(17) Uani 1 1 d . . . . .
H00S H 0.9852 0.9439 0.0676 0.060 Uiso 1 1 calc R . . . .

loop_
_atom_site_aniso_label
_atom_site_aniso_U_11
_atom_site_aniso_U_22
_atom_site_aniso_U_33
_atom_site_aniso_U_23
_atom_site_aniso_U_13
_atom_site_aniso_U_12
O001 0.0210(15) 0.0266(17) 0.0191(14) -0.0008(14) 0.0052(13) -0.0026(15)
O002 0.0230(15) 0.0283(18) 0.0227(15) -0.0023(14) 0.0089(13) -0.0015(15)
N003 0.0227(18) 0.0142(19) 0.0246(19) -0.0023(16) 0.0050(16) -0.0043(18)
N004 0.0164(18) 0.032(2) 0.030(2) 0.0080(19) 0.0051(17) 0.0058(19)
N005 0.031(2) 0.045(3) 0.038(2) 0.004(2) 0.008(2) -0.003(2)
C006 0.021(2) 0.019(2) 0.024(2) -0.002(2) 0.0061(19) -0.003(2)
C007 0.022(2) 0.017(2) 0.023(2) 0.0015(19) 0.0030(19) -0.005(2)
C008 0.019(2) 0.026(3) 0.031(3) -0.001(2) 0.003(2) 0.005(2)
C009 0.026(2) 0.018(2) 0.020(2) -0.001(2) 0.0061(19) -0.008(2)
C00A 0.022(2) 0.016(2) 0.027(2) 0.0004(19) 0.007(2) -0.008(2)
C00B 0.020(2) 0.027(3) 0.034(3) 0.005(2) 0.009(2) 0.009(2)
C00C 0.017(2) 0.025(3) 0.033(2) 0.007(2) 0.008(2) 0.006(2)
C00D 0.026(2) 0.020(2) 0.026(2) -0.002(2) 0.0105(19) -0.007(2)
C00E 0.023(2) 0.034(3) 0.037(3) 0.006(2) 0.011(2) 0.006(2)
C00F 0.019(2) 0.037(3) 0.023(2) 0.002(2) 0.0064(19) 0.005(2)
C00G 0.028(2) 0.021(3) 0.024(2) -0.004(2) 0.008(2) 0.000(2)
C00H 0.025(2) 0.038(3) 0.023(2) 0.001(2) 0.008(2) 0.004(2)
C00I 0.025(2) 0.039(3) 0.033(3) 0.009(3) 0.004(2) 0.010(3)
C00J 0.036(3) 0.023(3) 0.022(2) -0.002(2) 0.010(2) 0.001(2)
C00K 0.021(2) 0.029(3) 0.039(3) 0.002(2) 0.006(2) 0.009(2)
C00L 0.028(2) 0.024(3) 0.035(3) -0.004(2) 0.009(2) -0.003(2)
C00M 0.024(3) 0.064(4) 0.044(3) 0.017(3) 0.014(2) 0.011(3)
C00N 0.019(2) 0.041(3) 0.056(3) -0.012(3) 0.000(2) 0.001(3)
C00O 0.026(3) 0.049(4) 0.040(3) -0.009(3) 0.003(2) 0.013(3)
C00P 0.023(2) 0.048(4) 0.043(3) -0.002(3) 0.009(2) 0.007(3)
C00Q 0.024(2) 0.059(4) 0.050(3) 0.007(3) 0.006(2) -0.005(3)
C00R 0.029(3) 0.073(5) 0.052(3) 0.013(4) 0.017(3) -0.010(3)

loop_
_atom_type_symbol
_atom_type_description
_atom_type_scat_dispersion_real
_atom_type_scat_dispersion_imag
_atom_type_scat_source
C C 0.0033 0.0016 'International Tables Vol C Tables 4.2.6.8 and 6.1.1.4'
H H 0.0000 0.0000 'International Tables Vol C Tables 4.2.6.8 and 6.1.1.4'
N N 0.0061 0.0033 'International Tables Vol C Tables 4.2.6.8 and 6.1.1.4'
O O 0.0106 0.0060 'International Tables Vol C Tables 4.2.6.8 and 6.1.1.4'

loop_
_geom_angle_atom_site_label_1
_geom_angle_atom_site_label_2
_geom_angle_atom_site_label_3
_geom_angle
_geom_angle_site_symmetry_1
_geom_angle_site_symmetry_3
_geom_angle_publ_flag
C00F O001 C00G 113.1(3) . . ?
C00H O002 C00J 112.4(3) . . ?
C009 N003 C006 118.4(4) . . ?
N005 N004 C00K 113.4(4) . . ?
N004 N005 C00I 115.5(4) . . ?
N003 C006 C007 122.0(4) . . ?
N003 C006 C00G 115.0(4) . . ?
C007 C006 C00G 123.0(4) . . ?
C006 C007 H007 119.9 . . ?
C00A C007 C006 120.1(4) . . ?
C00A C007 H007 119.9 . . ?
C00B C008 H008 119.9 . . ?
C00B C008 C00O 120.2(4) . . ?
C00O C008 H008 119.9 . . ?
N003 C009 C00D 121.9(4) . . ?
N003 C009 C00J 115.8(4) . . ?
C00D C009 C00J 122.3(4) . . ?
C007 C00A C00D 117.2(4) . . ?
C007 C00A C00L 121.5(4) . . ?
C00D C00A C00L 121.3(4) . . ?
C008 C00B C00H 122.3(4) . . ?
C008 C00B C00K 119.9(4) . . ?
C00K C00B C00H 117.7(4) . . ?
C00E C00C C00F 120.2(4) . . ?
C00E C00C C00I 116.6(4) . . ?
C00I C00C C00F 123.2(4) . . ?
C009 C00D C00A 120.2(4) . . ?
C009 C00D H00D 119.9 . . ?
C00A C00D H00D 119.9 . . ?
C00C C00E H00E 118.6 . . ?
C00C C00E C00M 122.8(5) . . ?
C00M C00E H00E 118.6 . . ?
O001 C00F C00C 107.5(3) . . ?
O001 C00F H00A 110.2 . . ?
O001 C00F H00B 110.2 . . ?
C00C C00F H00A 110.2 . . ?
C00C C00F H00B 110.2 . . ?
H00A C00F H00B 108.5 . . ?
O001 C00G C006 113.4(3) . . ?
O001 C00G H00C 108.9 . . ?
O001 C00G H00F 108.9 . . ?
C006 C00G H00C 108.9 . . ?
C006 C00G H00F 108.9 . . ?
H00C C00G H00F 107.7 . . ?
O002 C00H C00B 109.7(3) . . ?
O002 C00H H00G 109.7 . . ?
O002 C00H H00H 109.7 . . ?
C00B C00H H00G 109.7 . . ?
C00B C00H H00H 109.7 . . ?
H00G C00H H00H 108.2 . . ?
N005 C00I C00C 128.5(4) . . ?
C00Q C00I N005 112.4(4) . . ?
C00Q C00I C00C 119.1(4) . . ?
O002 C00J C009 112.0(4) . . ?
O002 C00J H00I 109.2 . . ?
O002 C00J H00J 109.2 . . ?
C009 C00J H00I 109.2 . . ?
C009 C00J H00J 109.2 . . ?
H00I C00J H00J 107.9 . . ?
C00B C00K N004 116.0(4) . . ?
C00P C00K N004 123.9(4) . . ?
C00P C00K C00B 120.1(4) . . ?
C00A C00L H00K 109.5 . . ?
C00A C00L H00L 109.5 . . ?
C00A C00L H00M 109.5 . . ?
H00K C00L H00L 109.5 . . ?
H00K C00L H00M 109.5 . . ?
H00L C00L H00M 109.5 . . ?
C00E C00M H00N 119.9 . . ?
C00R C00M C00E 120.2(5) . . ?
C00R C00M H00N 119.9 . . ?
C00O C00N H00O 120.0 . . ?
C00P C00N H00O 120.0 . . ?
C00P C00N C00O 119.9(5) . . ?
C008 C00O C00N 119.4(5) . . ?
C008 C00O H00P 120.3 . . ?
C00N C00O H00P 120.3 . . ?
C00K C00P H00Q 119.8 . . ?
C00N C00P C00K 120.4(5) . . ?
C00N C00P H00Q 119.8 . . ?
C00I C00Q H00R 118.9 . . ?
C00R C00Q C00I 122.2(5) . . ?
C00R C00Q H00R 118.9 . . ?
C00M C00R H00S 120.5 . . ?
C00Q C00R C00M 119.1(5) . . ?
C00Q C00R H00S 120.5 . . ?

loop_
_geom_bond_atom_site_label_1
_geom_bond_atom_site_label_2
_geom_bond_distance
_geom_bond_site_symmetry_2
_geom_bond_publ_flag
O001 C00F 1.437(5) . ?
O001 C00G 1.439(5) . ?
O002 C00H 1.421(5) . ?
O002 C00J 1.436(5) . ?
N003 C006 1.347(5) . ?
N003 C009 1.344(5) . ?
N004 N005 1.242(5) . ?
N004 C00K 1.460(6) . ?
N005 C00I 1.414(6) . ?
C006 C007 1.387(6) . ?
C006 C00G 1.497(6) . ?
C007 H007 0.9300 . ?
C007 C00A 1.385(6) . ?
C008 H008 0.9300 . ?
C008 C00B 1.381(6) . ?
C008 C00O 1.387(7) . ?
C009 C00D 1.384(6) . ?
C009 C00J 1.505(6) . ?
C00A C00D 1.393(6) . ?
C00A C00L 1.509(6) . ?
C00B C00H 1.501(6) . ?
C00B C00K 1.392(6) . ?
C00C C00E 1.383(6) . ?
C00C C00F 1.522(6) . ?
C00C C00I 1.419(6) . ?
C00D H00D 0.9300 . ?
C00E H00E 0.9300 . ?
C00E C00M 1.384(6) . ?
C00F H00A 0.9700 . ?
C00F H00B 0.9700 . ?
C00G H00C 0.9700 . ?
C00G H00F 0.9700 . ?
C00H H00G 0.9700 . ?
C00H H00H 0.9700 . ?
C00I C00Q 1.404(7) . ?
C00J H00I 0.9700 . ?
C00J H00J 0.9700 . ?
C00K C00P 1.379(7) . ?
C00L H00K 0.9600 . ?
C00L H00L 0.9600 . ?
C00L H00M 0.9600 . ?
C00M H00N 0.9300 . ?
C00M C00R 1.363(7) . ?
C00N H00O 0.9300 . ?
C00N C00O 1.406(7) . ?
C00N C00P 1.374(7) . ?
C00O H00P 0.9300 . ?
C00P H00Q 0.9300 . ?
C00Q H00R 0.9300 . ?
C00Q C00R 1.360(7) . ?
C00R H00S 0.9300 . ?

loop_
_smtbx_masks_void_nr
_smtbx_masks_void_average_x
_smtbx_masks_void_average_y
_smtbx_masks_void_average_z
_smtbx_masks_void_volume
_smtbx_masks_void_count_electrons
_smtbx_masks_void_content
1 0.080 0.375 0.162 7.4 0.2 ?
2 -0.080 0.875 0.837 7.4 0.2 ?
